data_2231967
loop_
_publ_author_name
'Blagus, Anita'
'Kaitner, Branko'

_publ_section_title
;
 2,2'-[1,5-Bis(4-aminophenyl)-1,5-dihydrobenzo[1,2-<i>d</i>;4,5-<i>d</i>']diimidazole-2,6-diyl]diphenol
;
_journal_coeditor_code KP2351
_journal_issue 10
_journal_name_full 'Acta Crystallographica Section E'
_journal_page_first o2666
_journal_page_last o2667
_journal_paper_doi 10.1107/S1600536811036737
_journal_volume 67
_journal_year 2011
_chemical_formula_iupac 'C32 H24 N6 O2'
_chemical_formula_moiety 'C32 H24 N6 O2'
_chemical_formula_sum 'C32 H24 N6 O2'
_chemical_formula_weight 524.57
_chemical_name_systematic
;
2,2'-[1,5-Bis(4-aminophenyl)-1,5-
dihydrobenzo[1,2-<i>d</i>;4,5-<i>d</i>']diimidazole-2,6-diyl]diphenol
;
_space_group_IT_number 14
_symmetry_cell_setting monoclinic
_symmetry_space_group_name_Hall '-P 2ybc'
_symmetry_space_group_name_H-M 'P 1 21/c 1'
_atom_sites_solution_hydrogens geom
_atom_sites_solution_primary direct
_atom_sites_solution_secondary difmap
_audit_creation_method SHELXL-97
_cell_angle_alpha 90.00
_cell_angle_beta 91.680(4)
_cell_angle_gamma 90.00
_cell_formula_units_Z 2
_cell_length_a 6.5181(3)
_cell_length_b 13.3206(7)
_cell_length_c 14.3081(7)
_cell_measurement_reflns_used 2702
_cell_measurement_temperature 298(2)
_cell_measurement_theta_max 27
_cell_measurement_theta_min 4
_cell_volume 1241.77(11)
_computing_cell_refinement
;
CrysAlis RED (Oxford Diffraction, 2003)
;
_computing_data_collection
;
CrysAlis CCD (Oxford Diffraction, 2003)
;
_computing_data_reduction
;
CrysAlis RED (Oxford Diffraction, 2003)
;
_computing_molecular_graphics 'ORTEP-3 (Farrugia, 1997)'
_computing_publication_material
;
WinGX (Farrugia, 1999), PARST97 (Nardelli, 1995) and Mercury
(Macrae <i>et al.</i>,
2008)
;
_computing_structure_refinement 'SHELXL97 (Sheldrick, 2008)'
_computing_structure_solution 'SHELXS97 (Sheldrick, 2008)'
_diffrn_ambient_temperature 298(2)
_diffrn_measured_fraction_theta_full 0.997
_diffrn_measured_fraction_theta_max 0.997
_diffrn_measurement_device_type
;
Oxford Diffraction Xcalibur CCD
;
_diffrn_measurement_method \w
_diffrn_radiation_monochromator graphite
_diffrn_radiation_source 'fine-focus sealed tube'
_diffrn_radiation_type MoK\a
_diffrn_radiation_wavelength 0.71069
_diffrn_reflns_av_R_equivalents 0.0519
_diffrn_reflns_av_sigmaI/netI 0.0435
_diffrn_reflns_limit_h_max 8
_diffrn_reflns_limit_h_min -8
_diffrn_reflns_limit_k_max 17
_diffrn_reflns_limit_k_min -16
_diffrn_reflns_limit_l_max 18
_diffrn_reflns_limit_l_min -18
_diffrn_reflns_number 15503
_diffrn_reflns_theta_full 27.00
_diffrn_reflns_theta_max 27.00
_diffrn_reflns_theta_min 3.73
_diffrn_standards_number 2
_exptl_absorpt_coefficient_mu 0.091
_exptl_absorpt_correction_type none
_exptl_crystal_colour brown
_exptl_crystal_density_diffrn 1.403
_exptl_crystal_density_method 'not measured'
_exptl_crystal_description prism
_exptl_crystal_F_000 548
_exptl_crystal_size_max 0.3
_exptl_crystal_size_mid 0.1
_exptl_crystal_size_min 0.1
_refine_diff_density_max 0.167
_refine_diff_density_min -0.159
_refine_ls_extinction_method none
_refine_ls_goodness_of_fit_ref 1.021
_refine_ls_hydrogen_treatment mixed
_refine_ls_matrix_type full
_refine_ls_number_parameters 190
_refine_ls_number_reflns 2702
_refine_ls_number_restraints 0
_refine_ls_restrained_S_all 1.021
_refine_ls_R_factor_all 0.1010
_refine_ls_R_factor_gt 0.0528
_refine_ls_shift/su_max 0.001
_refine_ls_shift/su_mean 0.000
_refine_ls_structure_factor_coef Fsqd
_refine_ls_weighting_details 'calc w=1/[\s^2^(Fo^2^)+(0.0516P)^2^+0.1714P] where P=(Fo^2^+2Fc^2^)/3'
_refine_ls_weighting_scheme calc
_refine_ls_wR_factor_gt 0.1036
_refine_ls_wR_factor_ref 0.1234
_reflns_number_gt 1605
_reflns_number_total 2702
_reflns_threshold_expression I>2sigma(I)
_cod_data_source_file kp2351.cif
_cod_data_source_block I
_cod_original_sg_symbol_H-M 'P 21/c'
_cod_database_code 2231967
_cod_database_fobs_code 2231967

loop_
_symmetry_equiv_pos_as_xyz
'x, y, z'
'-x, y+1/2, -z+1/2'
'-x, -y, -z'
'x, -y-1/2, z-1/2'

loop_
_atom_site_type_symbol
_atom_site_label
_atom_site_fract_x
_atom_site_fract_y
_atom_site_fract_z
_atom_site_U_iso_or_equiv
_atom_site_adp_type
_atom_site_calc_flag
_atom_site_refinement_flags
_atom_site_occupancy
_atom_site_symmetry_multiplicity
O O1 -0.6794(3) 0.55326(12) 0.29326(12) 0.0681(5) Uani d . 1 1
H H1 -0.549(4) 0.5627(18) 0.3187(17) 0.082 Uiso d . 1 1
N N1 -0.2776(2) 0.35831(11) 0.44335(11) 0.0445(4) Uani d . 1 1
N N2 -0.3419(2) 0.51109(12) 0.38381(11) 0.0482(4) Uani d . 1 1
N N3 -0.3167(4) -0.02530(16) 0.60297(17) 0.0715(6) Uani d . 1 1
H H3A -0.295(4) -0.077(2) 0.5640(19) 0.086 Uiso d . 1 1
H H3B -0.424(4) -0.0300(19) 0.6421(19) 0.086 Uiso d . 1 1
C C1 -0.7197(3) 0.45382(16) 0.29194(14) 0.0492(5) Uani d . 1 1
C C2 -0.5877(3) 0.38185(15) 0.33432(13) 0.0446(5) Uani d . 1 1
C C3 -0.6341(3) 0.28103(16) 0.31968(15) 0.0534(6) Uani d . 1 1
H H3 -0.5461 0.2325 0.3448 0.064 Uiso calc R 1 1
C C4 -0.8066(3) 0.25088(17) 0.26907(15) 0.0593(6) Uani d . 1 1
H H4 -0.8327 0.1830 0.2593 0.071 Uiso calc R 1 1
C C5 -0.9399(3) 0.32224(19) 0.23309(16) 0.0618(6) Uani d . 1 1
H H5 -1.0591 0.3024 0.2009 0.074 Uiso calc R 1 1
C C6 -0.8976(3) 0.42242(18) 0.24457(15) 0.0582(6) Uani d . 1 1
H H6 -0.9891 0.4700 0.2203 0.070 Uiso calc R 1 1
C C7 -0.4052(3) 0.41599(15) 0.38676(13) 0.0449(5) Uani d . 1 1
C C9 -0.1660(3) 0.51705(14) 0.44101(13) 0.0444(5) Uani d . 1 1
C C10 -0.1229(3) 0.42139(14) 0.47848(14) 0.0438(5) Uani d . 1 1
C C11 0.0420(3) 0.40088(14) 0.53848(14) 0.0463(5) Uani d . 1 1
H H11 0.0676 0.3373 0.5630 0.056 Uiso calc R 1 1
C C12 -0.3013(3) 0.25779(13) 0.47880(13) 0.0410(5) Uani d . 1 1
C C13 -0.4253(3) 0.24106(15) 0.55365(14) 0.0481(5) Uani d . 1 1
H H13 -0.5027 0.2932 0.5777 0.058 Uiso calc R 1 1
C C14 -0.4337(3) 0.14674(16) 0.59246(15) 0.0552(6) Uani d . 1 1
H H14 -0.5182 0.1358 0.6427 0.066 Uiso calc R 1 1
C C15 -0.3202(3) 0.06807(15) 0.55872(15) 0.0502(5) Uani d . 1 1
C C16 -0.2049(3) 0.08554(16) 0.48043(17) 0.0604(6) Uani d . 1 1
H H16 -0.1349 0.0326 0.4535 0.072 Uiso calc R 1 1
C C17 -0.1923(3) 0.17967(16) 0.44203(16) 0.0560(6) Uani d . 1 1
H H17 -0.1099 0.1906 0.3910 0.067 Uiso calc R 1 1

loop_
_atom_site_aniso_label
_atom_site_aniso_U_11
_atom_site_aniso_U_22
_atom_site_aniso_U_33
_atom_site_aniso_U_12
_atom_site_aniso_U_13
_atom_site_aniso_U_23
O1 0.0738(11) 0.0511(10) 0.0777(12) 0.0089(8) -0.0240(9) -0.0015(8)
N1 0.0454(9) 0.0404(10) 0.0473(10) -0.0055(7) -0.0058(8) 0.0064(7)
N2 0.0500(10) 0.0449(11) 0.0492(10) -0.0047(8) -0.0061(8) 0.0068(8)
N3 0.0841(15) 0.0528(13) 0.0764(16) -0.0128(11) -0.0182(12) 0.0168(11)
C1 0.0499(12) 0.0538(14) 0.0438(12) 0.0053(10) 0.0007(10) -0.0017(10)
C2 0.0428(11) 0.0497(13) 0.0414(11) -0.0026(9) 0.0003(9) 0.0031(9)
C3 0.0566(13) 0.0503(13) 0.0527(13) -0.0070(10) -0.0088(10) 0.0101(10)
C4 0.0654(14) 0.0585(15) 0.0534(14) -0.0162(12) -0.0074(11) 0.0032(11)
C5 0.0514(13) 0.0803(18) 0.0532(14) -0.0080(12) -0.0085(11) -0.0006(12)
C6 0.0496(12) 0.0732(17) 0.0513(14) 0.0106(11) -0.0057(10) -0.0036(11)
C7 0.0471(11) 0.0445(13) 0.0431(12) -0.0009(9) -0.0004(9) 0.0047(9)
C9 0.0456(11) 0.0450(12) 0.0424(12) -0.0014(9) -0.0015(9) 0.0056(9)
C10 0.0441(11) 0.0420(12) 0.0451(12) -0.0061(9) 0.0002(9) 0.0038(9)
C11 0.0508(11) 0.0381(12) 0.0495(12) -0.0032(9) -0.0038(9) 0.0102(9)
C12 0.0434(10) 0.0351(11) 0.0441(12) -0.0027(8) -0.0042(9) 0.0062(9)
C13 0.0573(12) 0.0428(12) 0.0444(12) -0.0050(9) 0.0048(10) -0.0067(9)
C14 0.0681(14) 0.0530(14) 0.0447(13) -0.0141(11) 0.0073(11) 0.0008(10)
C15 0.0524(12) 0.0429(13) 0.0544(14) -0.0091(10) -0.0129(10) 0.0077(10)
C16 0.0605(13) 0.0451(13) 0.0756(17) 0.0090(11) 0.0030(12) 0.0007(11)
C17 0.0539(12) 0.0515(14) 0.0634(15) 0.0031(10) 0.0168(11) 0.0080(11)

loop_
_atom_type_symbol
_atom_type_description
_atom_type_scat_dispersion_real
_atom_type_scat_dispersion_imag
_atom_type_scat_source
C C 0.0033 0.0016 'International Tables Vol C Tables 4.2.6.8 and 6.1.1.4'
H H 0.0000 0.0000 'International Tables Vol C Tables 4.2.6.8 and 6.1.1.4'
N N 0.0061 0.0033 'International Tables Vol C Tables 4.2.6.8 and 6.1.1.4'
O O 0.0106 0.0060 'International Tables Vol C Tables 4.2.6.8 and 6.1.1.4'

loop_
_geom_angle_atom_site_label_1
_geom_angle_atom_site_label_2
_geom_angle_atom_site_label_3
_geom_angle_site_symmetry_1
_geom_angle_site_symmetry_3
_geom_angle
C1 O1 H1 . . 108.4(15)
C7 N1 C10 . . 107.06(15)
C7 N1 C12 . . 130.96(15)
C10 N1 C12 . . 121.10(15)
C7 N2 C9 . . 106.63(16)
C15 N3 H3A . . 113.7(17)
C15 N3 H3B . . 109.8(16)
H3A N3 H3B . . 118(2)
O1 C1 C6 . . 117.47(19)
O1 C1 C2 . . 122.94(19)
C6 C1 C2 . . 119.6(2)
C3 C2 C1 . . 117.61(18)
C3 C2 C7 . . 123.25(18)
C1 C2 C7 . . 119.06(18)
C4 C3 C2 . . 122.0(2)
C4 C3 H3 . . 119.0
C2 C3 H3 . . 119.0
C5 C4 C3 . . 119.4(2)
C5 C4 H4 . . 120.3
C3 C4 H4 . . 120.3
C6 C5 C4 . . 120.3(2)
C6 C5 H5 . . 119.9
C4 C5 H5 . . 119.9
C5 C6 C1 . . 120.9(2)
C5 C6 H6 . . 119.6
C1 C6 H6 . . 119.6
N2 C7 N1 . . 111.48(16)
N2 C7 C2 . . 121.87(17)
N1 C7 C2 . . 126.65(17)
C11 C9 N2 3_566 . 129.41(18)
C11 C9 C10 3_566 . 121.67(17)
N2 C9 C10 . . 108.92(17)
C11 C10 N1 . . 130.18(17)
C11 C10 C9 . . 123.91(17)
N1 C10 C9 . . 105.91(16)
C10 C11 C9 . 3_566 114.41(17)
C10 C11 H11 . . 122.8
C9 C11 H11 3_566 . 122.8
C17 C12 C13 . . 119.79(18)
C17 C12 N1 . . 120.46(17)
C13 C12 N1 . . 119.65(17)
C14 C13 C12 . . 119.50(19)
C14 C13 H13 . . 120.3
C12 C13 H13 . . 120.3
C13 C14 C15 . . 121.7(2)
C13 C14 H14 . . 119.2
C15 C14 H14 . . 119.2
C14 C15 C16 . . 117.68(19)
C14 C15 N3 . . 121.4(2)
C16 C15 N3 . . 120.9(2)
C17 C16 C15 . . 121.1(2)
C17 C16 H16 . . 119.4
C15 C16 H16 . . 119.4
C16 C17 C12 . . 120.1(2)
C16 C17 H17 . . 120.0
C12 C17 H17 . . 120.0

loop_
_geom_bond_atom_site_label_1
_geom_bond_atom_site_label_2
_geom_bond_site_symmetry_2
_geom_bond_distance
O1 C1 . 1.350(2)
O1 H1 . 0.92(3)
N1 C7 . 1.378(2)
N1 C10 . 1.395(2)
N1 C12 . 1.442(2)
N2 C7 . 1.334(2)
N2 C9 . 1.391(2)
N3 C15 . 1.395(3)
N3 H3A . 0.90(3)
N3 H3B . 0.91(2)
C1 C6 . 1.390(3)
C1 C2 . 1.413(3)
C2 C3 . 1.391(3)
C2 C7 . 1.460(3)
C3 C4 . 1.379(3)
C3 H3 . 0.9300
C4 C5 . 1.377(3)
C4 H4 . 0.9300
C5 C6 . 1.372(3)
C5 H5 . 0.9300
C6 H6 . 0.9300
C9 C11 3_566 1.386(3)
C9 C10 . 1.407(3)
C10 C11 . 1.383(3)
C11 C9 3_566 1.386(3)
C11 H11 . 0.9300
C12 C17 . 1.373(3)
C12 C13 . 1.379(3)
C13 C14 . 1.375(3)
C13 H13 . 0.9300
C14 C15 . 1.378(3)
C14 H14 . 0.9300
C15 C16 . 1.387(3)
C16 C17 . 1.372(3)
C16 H16 . 0.9300
C17 H17 . 0.9300

loop_
_geom_hbond_atom_site_label_D
_geom_hbond_atom_site_label_H
_geom_hbond_atom_site_label_A
_geom_hbond_site_symmetry_A
_geom_hbond_distance_DH
_geom_hbond_distance_HA
_geom_hbond_distance_DA
_geom_hbond_angle_DHA
_geom_hbond_publ_flag
O1 H1 N2 . 0.92 1.76 2.582(2) 147 yes
C14 H14 Cg 4_566 0.93 2.60 3.514(2) 167 yes
